data_2232963
loop_
_publ_author_name
'Emmanuel, Jessy'
'Sithambaresan, M.'
'Kurup, M. R. Prathapachandra'

_publ_section_title
;
 <i>N</i>'-[(<i>E</i>)-Furan-2-ylmethylidene]pyridine-3-carbohydrazide
;
_journal_coeditor_code TK5012
_journal_issue 12
_journal_name_full 'Acta Crystallographica Section E'
_journal_page_first o3267
_journal_paper_doi 10.1107/S1600536811046381
_journal_volume 67
_journal_year 2011
_chemical_formula_iupac 'C11 H9 N3 O2'
_chemical_formula_moiety 'C11 H9 N3 O2'
_chemical_formula_sum 'C11 H9 N3 O2'
_chemical_formula_weight 215.21
_chemical_name_systematic
;
<i>N</i>'-[(<i>E</i>)-Furan-2-ylmethylidene]pyridine-3-carbohydrazide
;
_space_group_IT_number 2
_symmetry_cell_setting triclinic
_symmetry_space_group_name_Hall '-P 1'
_symmetry_space_group_name_H-M 'P -1'
_atom_sites_solution_hydrogens geom
_atom_sites_solution_primary direct
_atom_sites_solution_secondary difmap
_audit_creation_method SHELXL-97
_cell_angle_alpha 75.10(2)
_cell_angle_beta 85.413(19)
_cell_angle_gamma 84.11(2)
_cell_formula_units_Z 4
_cell_length_a 9.441(2)
_cell_length_b 10.237(3)
_cell_length_c 11.023(2)
_cell_measurement_reflns_used 2702
_cell_measurement_temperature 150(2)
_cell_measurement_theta_max 25.0
_cell_measurement_theta_min 3.0
_cell_volume 1022.5(4)
_computing_cell_refinement 'CrysAlis RED (Oxford Diffraction, 2006)'
_computing_data_collection 'CrysAlis CCD (Oxford Diffraction, 2006)'
_computing_data_reduction 'CrysAlis RED (Oxford Diffraction, 2006)'
_computing_molecular_graphics 'SHELXTL (Sheldrick, 2008) and ORTEP-3 (Farrugia, 1997)'
_computing_publication_material 'SHELXL97 (Sheldrick, 2008) and publCIF (Westrip, 2010)'
_computing_structure_refinement 'SHELXL97 (Sheldrick, 2008)'
_computing_structure_solution 'SHELXS97 (Sheldrick, 2008)'
_diffrn_ambient_temperature 150(2)
_diffrn_detector_area_resol_mean 8.33
_diffrn_measured_fraction_theta_full 0.997
_diffrn_measured_fraction_theta_max 0.997
_diffrn_measurement_device_type 'Bruker P4'
_diffrn_measurement_method '\w scans'
_diffrn_radiation_monochromator graphite
_diffrn_radiation_source 'Enhance (Mo) X-ray Source'
_diffrn_radiation_type MoK\a
_diffrn_radiation_wavelength 0.71073
_diffrn_reflns_av_R_equivalents 0.0230
_diffrn_reflns_av_sigmaI/netI 0.0295
_diffrn_reflns_limit_h_max 11
_diffrn_reflns_limit_h_min -11
_diffrn_reflns_limit_k_max 11
_diffrn_reflns_limit_k_min -12
_diffrn_reflns_limit_l_max 13
_diffrn_reflns_limit_l_min -12
_diffrn_reflns_number 9430
_diffrn_reflns_theta_full 25.00
_diffrn_reflns_theta_max 25.00
_diffrn_reflns_theta_min 2.98
_diffrn_standards_decay_% 0
_diffrn_standards_number 0
_exptl_absorpt_coefficient_mu 0.100
_exptl_absorpt_correction_T_max 0.982
_exptl_absorpt_correction_T_min 0.975
_exptl_absorpt_correction_type multi-scan
_exptl_absorpt_process_details
;
(CrysAlis RED; Oxford Diffraction, 2006)
;
_exptl_crystal_colour light-green
_exptl_crystal_density_diffrn 1.398
_exptl_crystal_density_method 'not measured'
_exptl_crystal_description block
_exptl_crystal_F_000 448
_exptl_crystal_size_max 0.26
_exptl_crystal_size_mid 0.21
_exptl_crystal_size_min 0.18
_refine_diff_density_max 0.215
_refine_diff_density_min -0.294
_refine_ls_extinction_coef 0.008(2)
_refine_ls_extinction_expression Fc^*^=kFc[1+0.001xFc^2^\l^3^/sin(2\q)]^-1/4^
_refine_ls_extinction_method 'SHELXL97 (Sheldrick, 2008)'
_refine_ls_goodness_of_fit_ref 1.087
_refine_ls_hydrogen_treatment mixed
_refine_ls_matrix_type full
_refine_ls_number_parameters 298
_refine_ls_number_reflns 3589
_refine_ls_number_restraints 2
_refine_ls_restrained_S_all 1.087
_refine_ls_R_factor_all 0.0563
_refine_ls_R_factor_gt 0.0398
_refine_ls_shift/su_max 0.000
_refine_ls_shift/su_mean 0.000
_refine_ls_structure_factor_coef Fsqd
_refine_ls_weighting_details 'calc w=1/[\s^2^(Fo^2^)+(0.0674P)^2^+0.0667P] where P=(Fo^2^+2Fc^2^)/3'
_refine_ls_weighting_scheme calc
_refine_ls_wR_factor_gt 0.1095
_refine_ls_wR_factor_ref 0.1169
_reflns_number_gt 2702
_reflns_number_total 3589
_reflns_threshold_expression I>2\s(I)
_cod_data_source_file tk5012.cif
_cod_data_source_block I
_cod_database_code 2232963
_cod_database_fobs_code 2232963

loop_
_symmetry_equiv_pos_as_xyz
'x, y, z'
'-x, -y, -z'

loop_
_atom_site_type_symbol
_atom_site_label
_atom_site_fract_x
_atom_site_fract_y
_atom_site_fract_z
_atom_site_U_iso_or_equiv
_atom_site_adp_type
_atom_site_calc_flag
_atom_site_refinement_flags
_atom_site_occupancy
_atom_site_symmetry_multiplicity
O O1 0.61774(13) -0.01358(13) 0.71738(12) 0.0408(4) Uani d . 1 1
O O2 1.11415(15) 0.10175(14) 0.58530(13) 0.0488(4) Uani d . 1 1
O O3 0.76963(14) 0.26997(12) 0.97572(11) 0.0373(3) Uani d . 1 1
O O4 0.43780(16) 0.54591(14) 0.67271(14) 0.0557(4) Uani d . 1 1
N N1 0.32366(15) 0.25812(14) 0.94601(14) 0.0331(4) Uani d . 1 1
N N2 0.71582(15) 0.15648(15) 0.76984(13) 0.0293(4) Uani d D 1 1
N N3 0.84450(15) 0.13134(15) 0.70761(13) 0.0306(4) Uani d . 1 1
N N4 1.00763(16) 0.47023(16) 1.23845(14) 0.0368(4) Uani d . 1 1
N N5 0.70930(14) 0.49236(15) 0.96475(13) 0.0268(3) Uani d D 1 1
N N6 0.62315(15) 0.50278(15) 0.86641(13) 0.0283(3) Uani d . 1 1
C C1 0.2301(2) 0.16377(19) 0.97664(17) 0.0355(4) Uani d . 1 1
H H1 0.1473 0.1808 1.0237 0.043 Uiso calc R 1 1
C C2 0.24961(19) 0.04281(18) 0.94233(17) 0.0329(4) Uani d . 1 1
H H2 0.1806 -0.0191 0.9640 0.039 Uiso calc R 1 1
C C3 0.37305(18) 0.01569(17) 0.87553(16) 0.0307(4) Uani d . 1 1
H H3 0.3890 -0.0656 0.8516 0.037 Uiso calc R 1 1
C C4 0.47390(18) 0.10983(17) 0.84378(15) 0.0267(4) Uani d . 1 1
C C5 0.44343(18) 0.23048(17) 0.88037(16) 0.0300(4) Uani d . 1 1
H H5 0.5096 0.2951 0.8581 0.036 Uiso calc R 1 1
C C6 0.60870(18) 0.07795(17) 0.77142(16) 0.0288(4) Uani d . 1 1
C C7 0.94024(19) 0.21070(18) 0.71100(16) 0.0316(4) Uani d . 1 1
H H7 0.9194 0.2776 0.7546 0.038 Uiso calc R 1 1
C C8 1.07818(19) 0.19826(19) 0.64918(16) 0.0337(4) Uani d . 1 1
C C9 1.18880(17) 0.27331(18) 0.64346(15) 0.0294(4) Uani d . 1 1
H H9 1.1906 0.3450 0.6806 0.035 Uiso calc R 1 1
C C10 1.3003(2) 0.2241(2) 0.57180(17) 0.0404(5) Uani d . 1 1
H H10 1.3897 0.2571 0.5519 0.049 Uiso calc R 1 1
C C11 1.2542(2) 0.1210(2) 0.53733(18) 0.0458(5) Uani d . 1 1
H H11 1.3072 0.0695 0.4886 0.055 Uiso calc R 1 1
C C12 1.0577(2) 0.3466(2) 1.30061(17) 0.0386(5) Uani d . 1 1
H H12 1.1209 0.3400 1.3629 0.046 Uiso calc R 1 1
C C13 1.0218(2) 0.2281(2) 1.27846(18) 0.0397(5) Uani d . 1 1
H H13 1.0602 0.1442 1.3241 0.048 Uiso calc R 1 1
C C14 0.92747(19) 0.23689(18) 1.18683(16) 0.0340(4) Uani d . 1 1
H H14 0.9003 0.1585 1.1706 0.041 Uiso calc R 1 1
C C15 0.87333(17) 0.36337(17) 1.11913(15) 0.0262(4) Uani d . 1 1
C C16 0.91764(18) 0.47580(18) 1.14965(16) 0.0318(4) Uani d . 1 1
H H16 0.8819 0.5611 1.1048 0.038 Uiso calc R 1 1
C C17 0.77872(18) 0.37120(17) 1.01468(15) 0.0267(4) Uani d . 1 1
C C18 0.57217(18) 0.62304(18) 0.81434(16) 0.0293(4) Uani d . 1 1
H H18 0.5977 0.6954 0.8421 0.035 Uiso calc R 1 1
C C19 0.47684(18) 0.64921(18) 0.71446(16) 0.0316(4) Uani d . 1 1
C C20 0.41102(18) 0.76644(18) 0.65139(15) 0.0302(4) Uani d . 1 1
H H20 0.4195 0.8518 0.6636 0.036 Uiso calc R 1 1
C C21 0.32700(19) 0.7377(2) 0.56365(17) 0.0369(5) Uani d . 1 1
H H21 0.2697 0.7994 0.5068 0.044 Uiso calc R 1 1
C C22 0.3457(2) 0.6057(2) 0.5781(2) 0.0546(6) Uani d . 1 1
H H22 0.3028 0.5586 0.5312 0.066 Uiso calc R 1 1
H H2N 0.7125(19) 0.2127(17) 0.8202(16) 0.035(5) Uiso d D 1 1
H H5N 0.713(2) 0.5638(17) 0.9912(18) 0.043(6) Uiso d D 1 1

loop_
_atom_site_aniso_label
_atom_site_aniso_U_11
_atom_site_aniso_U_22
_atom_site_aniso_U_33
_atom_site_aniso_U_12
_atom_site_aniso_U_13
_atom_site_aniso_U_23
O1 0.0418(8) 0.0409(8) 0.0502(8) -0.0061(6) 0.0002(6) -0.0300(7)
O2 0.0606(9) 0.0428(9) 0.0435(8) -0.0036(7) -0.0011(7) -0.0126(7)
O3 0.0526(8) 0.0267(7) 0.0372(7) -0.0020(6) -0.0121(6) -0.0139(6)
O4 0.0671(10) 0.0386(9) 0.0648(10) -0.0073(7) -0.0282(8) -0.0108(7)
N1 0.0369(9) 0.0286(9) 0.0363(9) 0.0003(7) -0.0034(7) -0.0137(7)
N2 0.0332(8) 0.0302(9) 0.0293(8) -0.0044(7) -0.0002(6) -0.0158(7)
N3 0.0342(8) 0.0318(9) 0.0273(8) -0.0021(7) -0.0019(6) -0.0105(6)
N4 0.0373(9) 0.0377(10) 0.0394(9) -0.0021(7) -0.0085(7) -0.0152(8)
N5 0.0296(8) 0.0256(9) 0.0286(8) -0.0016(6) -0.0047(6) -0.0126(7)
N6 0.0290(8) 0.0300(9) 0.0282(8) -0.0037(6) -0.0042(6) -0.0105(6)
C1 0.0370(10) 0.0353(11) 0.0354(10) -0.0026(9) 0.0004(8) -0.0118(9)
C2 0.0356(10) 0.0267(10) 0.0360(10) -0.0059(8) -0.0032(8) -0.0057(8)
C3 0.0394(10) 0.0224(10) 0.0327(10) -0.0017(8) -0.0051(8) -0.0107(8)
C4 0.0340(10) 0.0250(9) 0.0230(9) -0.0010(7) -0.0075(7) -0.0081(7)
C5 0.0325(10) 0.0282(10) 0.0317(10) -0.0041(8) -0.0060(8) -0.0102(8)
C6 0.0351(10) 0.0265(10) 0.0272(9) -0.0011(8) -0.0061(7) -0.0102(8)
C7 0.0375(10) 0.0317(10) 0.0282(10) -0.0046(8) -0.0023(8) -0.0110(8)
C8 0.0403(11) 0.0367(11) 0.0250(9) -0.0016(8) -0.0045(8) -0.0090(8)
C9 0.0281(9) 0.0377(11) 0.0271(9) -0.0072(8) -0.0001(7) -0.0151(8)
C10 0.0329(10) 0.0528(13) 0.0329(10) -0.0011(9) -0.0028(8) -0.0065(9)
C11 0.0503(13) 0.0470(13) 0.0343(11) 0.0125(10) 0.0017(9) -0.0076(10)
C12 0.0370(11) 0.0459(13) 0.0347(11) 0.0010(9) -0.0094(8) -0.0132(9)
C13 0.0501(12) 0.0345(11) 0.0344(10) 0.0041(9) -0.0126(9) -0.0084(8)
C14 0.0433(11) 0.0295(11) 0.0319(10) -0.0020(8) -0.0030(8) -0.0127(8)
C15 0.0268(9) 0.0270(10) 0.0262(9) -0.0006(7) 0.0017(7) -0.0105(7)
C16 0.0348(10) 0.0290(10) 0.0329(10) -0.0011(8) -0.0060(8) -0.0098(8)
C17 0.0309(9) 0.0252(10) 0.0256(9) -0.0040(7) 0.0025(7) -0.0101(7)
C18 0.0313(9) 0.0289(11) 0.0292(10) -0.0036(8) 0.0001(7) -0.0103(8)
C19 0.0312(10) 0.0342(11) 0.0302(10) -0.0073(8) 0.0014(7) -0.0086(8)
C20 0.0329(10) 0.0320(10) 0.0276(9) 0.0022(8) -0.0036(7) -0.0125(8)
C21 0.0351(11) 0.0438(13) 0.0311(10) -0.0036(9) -0.0056(8) -0.0067(9)
C22 0.0612(15) 0.0515(15) 0.0581(14) -0.0118(11) -0.0262(11) -0.0167(11)

loop_
_atom_type_symbol
_atom_type_description
_atom_type_scat_dispersion_real
_atom_type_scat_dispersion_imag
_atom_type_scat_source
C C 0.0033 0.0016 'International Tables Vol C Tables 4.2.6.8 and 6.1.1.4'
H H 0.0000 0.0000 'International Tables Vol C Tables 4.2.6.8 and 6.1.1.4'
N N 0.0061 0.0033 'International Tables Vol C Tables 4.2.6.8 and 6.1.1.4'
O O 0.0106 0.0060 'International Tables Vol C Tables 4.2.6.8 and 6.1.1.4'

loop_
_geom_angle_atom_site_label_1
_geom_angle_atom_site_label_2
_geom_angle_atom_site_label_3
_geom_angle
C8 O2 C11 105.59(15)
C19 O4 C22 105.42(15)
C1 N1 C5 117.26(15)
C6 N2 N3 119.18(14)
C6 N2 H2N 121.8(12)
N3 N2 H2N 117.9(12)
C7 N3 N2 114.99(14)
C12 N4 C16 116.25(16)
C17 N5 N6 118.33(14)
C17 N5 H5N 124.5(14)
N6 N5 H5N 117.2(14)
C18 N6 N5 115.34(14)
N1 C1 C2 123.62(17)
N1 C1 H1 118.2
C2 C1 H1 118.2
C3 C2 C1 118.45(17)
C3 C2 H2 120.8
C1 C2 H2 120.8
C2 C3 C4 119.73(15)
C2 C3 H3 120.1
C4 C3 H3 120.1
C3 C4 C5 117.67(15)
C3 C4 C6 118.95(14)
C5 C4 C6 123.37(15)
N1 C5 C4 123.25(16)
N1 C5 H5 118.4
C4 C5 H5 118.4
O1 C6 N2 123.49(16)
O1 C6 C4 120.77(15)
N2 C6 C4 115.74(14)
N3 C7 C8 121.36(16)
N3 C7 H7 119.3
C8 C7 H7 119.3
C9 C8 O2 109.95(15)
C9 C8 C7 128.47(17)
O2 C8 C7 121.59(16)
C8 C9 C10 107.72(16)
C8 C9 H9 126.1
C10 C9 H9 126.1
C11 C10 C9 106.90(17)
C11 C10 H10 126.6
C9 C10 H10 126.6
C10 C11 O2 109.84(16)
C10 C11 H11 125.1
O2 C11 H11 125.1
N4 C12 C13 124.17(18)
N4 C12 H12 117.9
C13 C12 H12 117.9
C12 C13 C14 118.32(18)
C12 C13 H13 120.8
C14 C13 H13 120.8
C13 C14 C15 119.56(17)
C13 C14 H14 120.2
C15 C14 H14 120.2
C14 C15 C16 116.92(16)
C14 C15 C17 118.80(15)
C16 C15 C17 124.18(16)
N4 C16 C15 124.78(17)
N4 C16 H16 117.6
C15 C16 H16 117.6
O3 C17 N5 122.79(16)
O3 C17 C15 119.94(15)
N5 C17 C15 117.25(14)
N6 C18 C19 121.73(16)
N6 C18 H18 119.1
C19 C18 H18 119.1
C20 C19 O4 109.62(16)
C20 C19 C18 130.05(17)
O4 C19 C18 120.31(16)
C19 C20 C21 107.93(17)
C19 C20 H20 126.0
C21 C20 H20 126.0
C22 C21 C20 106.02(18)
C22 C21 H21 127.0
C20 C21 H21 127.0
C21 C22 O4 111.01(18)
C21 C22 H22 124.5
O4 C22 H22 124.5

loop_
_geom_bond_atom_site_label_1
_geom_bond_atom_site_label_2
_geom_bond_distance
O1 C6 1.2258(19)
O2 C8 1.356(2)
O2 C11 1.398(2)
O3 C17 1.2325(19)
O4 C19 1.350(2)
O4 C22 1.388(3)
N1 C1 1.337(2)
N1 C5 1.338(2)
N2 C6 1.351(2)
N2 N3 1.381(2)
N2 H2N 0.893(14)
N3 C7 1.285(2)
N4 C12 1.333(2)
N4 C16 1.333(2)
N5 C17 1.346(2)
N5 N6 1.383(2)
N5 H5N 0.858(15)
N6 C18 1.279(2)
C1 C2 1.376(2)
C1 H1 0.9300
C2 C3 1.371(2)
C2 H2 0.9300
C3 C4 1.385(2)
C3 H3 0.9300
C4 C5 1.391(2)
C4 C6 1.499(2)
C5 H5 0.9300
C7 C8 1.430(2)
C7 H7 0.9300
C8 C9 1.347(2)
C9 C10 1.396(2)
C9 H9 0.9300
C10 C11 1.333(3)
C10 H10 0.9300
C11 H11 0.9300
C12 C13 1.377(3)
C12 H12 0.9300
C13 C14 1.379(3)
C13 H13 0.9300
C14 C15 1.387(2)
C14 H14 0.9300
C15 C16 1.390(2)
C15 C17 1.494(2)
C16 H16 0.9300
C18 C19 1.432(3)
C18 H18 0.9300
C19 C20 1.340(2)
C20 C21 1.403(2)
C20 H20 0.9300
C21 C22 1.314(3)
C21 H21 0.9300
C22 H22 0.9300

loop_
_geom_hbond_atom_site_label_D
_geom_hbond_atom_site_label_H
_geom_hbond_atom_site_label_A
_geom_hbond_site_symmetry_A
_geom_hbond_distance_DH
_geom_hbond_distance_HA
_geom_hbond_distance_DA
_geom_hbond_angle_DHA
N5 H5N N1 2_667 0.858(15) 2.099(15) 2.944(2) 168.5(18)
N2 H2N O3 . 0.893(14) 2.075(16) 2.9017(19) 153.5(16)
C21 H21 N3 2_666 0.93 2.58 3.410(3) 149.3
C16 H16 N1 2_667 0.93 2.53 3.370(3) 150.1
C11 H11 O1 2_756 0.93 2.51 3.365(2) 152.5
C2 H2 O3 2_657 0.93 2.49 3.116(2) 125.1
C10 H10 Cg1 2_766 0.93 2.78 3.594(2) 146
C12 H12 Cg2 1_556 0.93 2.75 3.520(2) 141

loop_
_geom_torsion_atom_site_label_1
_geom_torsion_atom_site_label_2
_geom_torsion_atom_site_label_3
_geom_torsion_atom_site_label_4
_geom_torsion
C6 N2 N3 C7 -179.93(16)
C17 N5 N6 C18 -172.91(14)
C5 N1 C1 C2 -1.3(3)
N1 C1 C2 C3 1.6(3)
C1 C2 C3 C4 -0.4(3)
C2 C3 C4 C5 -0.9(2)
C2 C3 C4 C6 179.60(16)
C1 N1 C5 C4 -0.1(3)
C3 C4 C5 N1 1.2(3)
C6 C4 C5 N1 -179.32(16)
N3 N2 C6 O1 -2.0(3)
N3 N2 C6 C4 178.51(14)
C3 C4 C6 O1 15.9(2)
C5 C4 C6 O1 -163.54(17)
C3 C4 C6 N2 -164.56(15)
C5 C4 C6 N2 16.0(2)
N2 N3 C7 C8 -179.07(15)
C11 O2 C8 C9 -0.6(2)
C11 O2 C8 C7 179.48(16)
N3 C7 C8 C9 179.63(18)
N3 C7 C8 O2 -0.5(3)
O2 C8 C9 C10 0.6(2)
C7 C8 C9 C10 -179.48(18)
C8 C9 C10 C11 -0.4(2)
C9 C10 C11 O2 0.0(2)
C8 O2 C11 C10 0.4(2)
C16 N4 C12 C13 -0.2(3)
N4 C12 C13 C14 -0.4(3)
C12 C13 C14 C15 0.8(3)
C13 C14 C15 C16 -0.7(2)
C13 C14 C15 C17 176.09(15)
C12 N4 C16 C15 0.4(3)
C14 C15 C16 N4 0.1(3)
C17 C15 C16 N4 -176.49(15)
N6 N5 C17 O3 0.7(2)
N6 N5 C17 C15 178.83(13)
C14 C15 C17 O3 -12.5(2)
C16 C15 C17 O3 163.98(16)
C14 C15 C17 N5 169.29(15)
C16 C15 C17 N5 -14.2(2)
N5 N6 C18 C19 -177.59(14)
C22 O4 C19 C20 1.1(2)
C22 O4 C19 C18 179.52(16)
N6 C18 C19 C20 178.28(17)
N6 C18 C19 O4 0.2(2)
O4 C19 C20 C21 -0.8(2)
C18 C19 C20 C21 -179.05(17)
C19 C20 C21 C22 0.2(2)
C20 C21 C22 O4 0.5(2)
C19 O4 C22 C21 -1.0(2)

loop_
_cod_related_entry_id
_cod_related_entry_database
_cod_related_entry_code
1 ChemSpider 7832956
